data_9016204
loop_
_publ_author_name
'Fanfani, L.'
'Zanazzi, P. F.'

_publ_section_title
;
 Dati strutturali sulla tarbuttite
;
_journal_name_full 'Periodico di Mineralogia'
_journal_page_first 539
_journal_page_last 545
_journal_volume 34
_journal_year 1965
_chemical_compound_source 'Broken Hill, Rhodesia'
_chemical_formula_sum 'H O5 P Zn2'
_chemical_name_mineral Tarbuttite
_space_group_IT_number 2
_symmetry_space_group_name_Hall '-P 1'
_symmetry_space_group_name_H-M 'P -1'
_cell_angle_alpha 102.85
_cell_angle_beta 102.77
_cell_angle_gamma 86.83
_cell_formula_units_Z 2
_cell_length_a 5.499
_cell_length_b 5.654
_cell_length_c 6.465
_cell_volume 191.120
_database_code_amcsd 0014936
_exptl_crystal_density_diffrn 4.218
_cod_original_formula_sum 'Zn2 P O5 H'
_cod_database_code 9016204

loop_
_space_group_symop_operation_xyz
x,y,z
-x,-y,-z

loop_
_atom_site_label
_atom_site_fract_x
_atom_site_fract_y
_atom_site_fract_z
_atom_site_type_symbol
_atom_site_attached_hydrogens
Zn1 0.38600 0.24800 0.49200 Zn 0
Zn2 0.02800 0.73800 0.19000 Zn 0
P 0.83800 0.24900 0.27300 P 0
O1 0.77300 0.99100 0.14900 O 0
O2 0.93700 0.38600 0.12900 O 0
O3 0.60200 0.38200 0.33300 O 0
O4 0.97300 0.72600 0.50800 O 0
O-H 0.36600 0.88500 0.29800 O 1

loop_
_cod_changelog_entry_id
_cod_changelog_entry_author
_cod_changelog_entry_date
_cod_changelog_entry_text
1
;cod-tools version 3.8.0
Id: cif_guess_AMCSD_atom_types 9574 2023-05-10 09:00:05Z saulius
;
2023-05-10T18:56:48+03:00
;Derived atom types and hydrogen counts
from atom names that follow the AMCSD naming convention
(Wat == water, O-H == hydroxyl).
;

loop_
_cod_related_entry_id
_cod_related_entry_database
_cod_related_entry_code
1 AMCSD 0014936
